data_4070473
loop_
_publ_author_name
'Cinellu, Maria A.'
'Maiore, Laura'
'Minghetti, Giovanni'
'Cocco, Fabio'
'Stoccoro, Sergio'
'Zucca, Antonio'
'Manassero, Mario'
'Manassero, Carlo'

_publ_section_title
;
 Gold(III) Adducts with Chiral Pyridinyl-Oxazolines. Synthesis, Reactivity
 of the Coordinated Ligands, and Structural Characterizations
;
_journal_issue 24
_journal_name_full Organometallics
_journal_page_first 7015
_journal_paper_doi 10.1021/om900841b
_journal_volume 28
_journal_year 2009
_chemical_formula_sum 'C28 H24 Au3 Cl8 F6 N4 O2 P'
_chemical_formula_weight 1468.02
_space_group_IT_number 18
_symmetry_cell_setting orthorhombic
_symmetry_space_group_name_Hall 'P 2 2ab'
_symmetry_space_group_name_H-M 'P 21 21 2'
_audit_creation_date 09-05-31
_audit_creation_method 'from The Personal SDP version 2.1.1'
_cell_angle_alpha 90
_cell_angle_beta 90
_cell_angle_gamma 90
_cell_formula_units_Z 2
_cell_length_a 13.9886(9)
_cell_length_b 18.3767(11)
_cell_length_c 7.7039(5)
_cell_measurement_reflns_used 5586
_cell_measurement_temperature 296
_cell_measurement_theta_max 20
_cell_measurement_theta_min 3
_cell_volume 1980.4(2)
_computing_cell_refinement 'APEX II (Bruker)'
_computing_data_collection 'APEX II (Bruker)'
_computing_data_reduction 'SAINT (Bruker)'
_computing_structure_refinement ' Full-matrix least-squares  (The Personal SDP, 1991)'
_computing_structure_solution ' SHELXS-86  (Sheldrick, 1986) as implemented in The Personal SDP'
_diffrn_ambient_temperature 296
_diffrn_measurement_device 'APEX II (Bruker)'
_diffrn_measurement_method omega
_diffrn_radiation_detector 'APEX II CCD area detector'
_diffrn_radiation_monochromator graphite
_diffrn_radiation_source 'fine-focus sealed tube'
_diffrn_radiation_type Mo-K\a
_diffrn_radiation_wavelength 0.71073
_diffrn_reflns_limit_h_max 19
_diffrn_reflns_limit_h_min -19
_diffrn_reflns_limit_k_max 25
_diffrn_reflns_limit_k_min -25
_diffrn_reflns_limit_l_max 11
_diffrn_reflns_limit_l_min -11
_diffrn_reflns_reduction_process SAINT
_diffrn_reflns_theta_max 28.00
_diffrn_reflns_theta_min 3.00
_diffrn_standards_decay_% 0.00
_diffrn_standards_number 174
_exptl_absorpt_coefficient_mu 11.71
_exptl_absorpt_correction_T_max 1.000
_exptl_absorpt_correction_T_min 0.614
_exptl_absorpt_correction_type empirical
_exptl_absorpt_process_details '  SADABS'
_exptl_crystal_colour yellow
_exptl_crystal_density_diffrn 2.462
_exptl_crystal_description plate
_exptl_crystal_F_000 1356
_exptl_crystal_size_max 0.030
_exptl_crystal_size_mid 0.020
_exptl_crystal_size_min 0.008
_refine_diff_density_max 2.867
_refine_diff_density_min -2.954
_refine_ls_goodness_of_fit_all 1.009
_refine_ls_goodness_of_fit_obs 1.009
_refine_ls_hydrogen_treatment noref
_refine_ls_matrix_type full
_refine_ls_number_constraints 16
_refine_ls_number_parameters 250
_refine_ls_number_reflns 5909
_refine_ls_number_restraints 0
_refine_ls_R_factor_all 0.047
_refine_ls_R_factor_obs 0.047
_refine_ls_shift/esd_max 0.002
_refine_ls_shift/esd_mean 0.000
_refine_ls_structure_factor_coef Fsqd
_refine_ls_weighting_scheme calc
_refine_ls_wR_factor_obs 0.056
_cod_data_source_file om900841b_si_002.cif
_cod_data_source_block compound_2.{3[AuCl4]0.5[PF6]0.5}
_cod_database_code 4070473
_diffrn_reflns_number_total 38317
_diffrn_reflns_number_independent 5909
_r_int 0.0604
_total_number_of_frames 1845
_time_per_frame_seconds 40
_frame_width_degrees 0.50
_detector_sample_distance_cm 5.00
_conventional_r1_(i>2\s(i)) 0.034
_reflections_with_(i>2\s(i) 3967
_refine_diff_density_esd 0.970

loop_
_symmetry_equiv_pos_as_xyz
+x,+y,+z
-x,-y,+z
1/2+x,1/2-y,-z
1/2-x,1/2+y,-z

loop_
_atom_site_aniso_label
_atom_site_aniso_U_11
_atom_site_aniso_U_22
_atom_site_aniso_U_33
_atom_site_aniso_U_12
_atom_site_aniso_U_13
_atom_site_aniso_U_23
_atom_site_aniso_type_symbol
Au1 0.04805(9) 0.0596(1) 0.04531(9) 0.0101(1) 0.0017(1) -0.0027(1) Au
Au2 0.0494(2) 0.0633(2) 0.0441(1) -0.0086(2) 0.0000 0.0000 Au
Cl1 0.075(1) 0.088(1) 0.0706(9) 0.004(1) 0.0254(9) 0.0011(9) Cl
Cl2 0.103(1) 0.073(1) 0.0689(9) 0.000(1) 0.0157(9) -0.0185(8) Cl
Cl3 0.116(2) 0.122(2) 0.048(1) 0.011(2) 0.0000 0.0000 Cl
Cl4 0.074(1) 0.231(3) 0.043(1) -0.043(2) 0.0000 0.0000 Cl
Cl5 0.079(1) 0.097(1) 0.134(2) 0.022(1) 0.018(1) 0.041(1) Cl
P1 0.044(1) 0.069(1) 0.074(1) 0.026(1) 0.0000 0.0000 P
O1 0.082(3) 0.098(3) 0.049(2) -0.011(3) 0.009(2) -0.007(2) O
N1 0.037(2) 0.064(3) 0.062(3) 0.005(2) -0.008(2) -0.008(2) N
N11 0.055(3) 0.062(3) 0.045(2) 0.008(2) -0.005(2) 0.002(2) N
C1 0.044(3) 0.075(4) 0.048(3) -0.006(3) -0.007(3) -0.012(3) C
C2 0.068(4) 0.105(5) 0.066(4) -0.007(4) 0.004(3) -0.032(4) C
C3 0.076(4) 0.104(5) 0.097(5) -0.014(4) -0.007(4) -0.037(4) C
C4 0.067(4) 0.082(5) 0.100(5) -0.010(4) 0.001(4) -0.026(4) C
C5 0.062(4) 0.065(4) 0.078(4) 0.004(3) -0.003(3) -0.010(3) C
C11 0.059(3) 0.086(4) 0.032(2) 0.008(3) 0.000(2) -0.004(3) C
C12 0.096(5) 0.085(5) 0.054(3) -0.027(4) 0.007(4) 0.007(3) C
C13 0.075(4) 0.061(3) 0.053(3) -0.002(3) 0.001(3) 0.003(3) C
C14 0.063(3) 0.070(4) 0.048(3) -0.014(3) 0.003(3) 0.008(3) C
C15 0.084(4) 0.077(4) 0.057(3) -0.027(3) -0.008(3) 0.003(3) C
C16 0.101(5) 0.109(6) 0.064(4) -0.042(4) 0.009(4) -0.011(4) C
C17 0.085(4) 0.115(5) 0.084(4) -0.043(4) -0.010(4) 0.019(4) C
C18 0.079(5) 0.086(5) 0.128(6) -0.004(4) -0.015(5) 0.027(4) C
C19 0.060(4) 0.090(5) 0.091(5) -0.014(4) -0.009(4) 0.003(4) C

loop_
_atom_site_label
_atom_site_fract_x
_atom_site_fract_y
_atom_site_fract_z
_atom_site_occupancy
_atom_site_U_iso_or_equiv
_atom_site_thermal_displace_type
_atom_site_type_symbol
Au1 0.19012(2) -0.17352(1) -0.09779(3) 1.00 0.05099(5) Uani Au
Au2 0.5000 0.0000 -0.35648(4) 0.50 0.052282(8) Uani Au
Cl1 0.2972(1) -0.1285(1) -0.2885(2) 1.00 0.0779(4) Uani Cl
Cl2 0.1694(1) -0.27268(9) -0.2649(2) 1.00 0.0816(4) Uani Cl
Cl3 0.5000 0.0000 -0.6498(3) 0.50 0.09537(2) Uani Cl
Cl4 0.5000 0.0000 -0.0627(3) 0.50 0.11601(2) Uani Cl
Cl5 0.6192(1) -0.0831(1) -0.3564(3) 1.00 0.1035(6) Uani Cl
P1 0.0000 0.0000 -0.1928(3) 0.50 0.06257(1) Uani P
F1 -0.0313(6) 0.0768(5) -0.258(1) 0.50 0.103(3) Uiso F
F2 0.0273(6) -0.0776(5) -0.137(1) 0.50 0.117(3) Uiso F
F3 -0.1044(6) -0.0187(4) -0.242(1) 0.50 0.091(2) Uiso F
F4 0.1108(7) 0.0175(4) -0.154(1) 0.50 0.109(3) Uiso F
F5 -0.0105(7) -0.0271(4) -0.017(1) 0.50 0.108(3) Uiso F
F6 -0.0204(6) -0.0308(4) -0.389(1) 0.50 0.102(3) Uiso F
O1 0.0298(3) -0.1752(3) 0.3363(4) 1.00 0.0760(9) Uani O
N1 0.2048(3) -0.0880(2) 0.0720(6) 1.00 0.054(1) Uani N
N11 0.0944(3) -0.2040(2) 0.0866(5) 1.00 0.053(1) Uani N
C1 0.1501(4) -0.0955(3) 0.2162(8) 1.00 0.056(1) Uani C
C2 0.1517(5) -0.0459(4) 0.3472(8) 1.00 0.080(2) Uani C
C3 0.2110(5) 0.0152(4) 0.3282(9) 1.00 0.092(2) Uani C
C4 0.2660(5) 0.0226(4) 0.1811(9) 1.00 0.084(2) Uani C
C5 0.2613(4) -0.0309(3) 0.0519(8) 1.00 0.068(2) Uani C
C11 0.0910(4) -0.1598(3) 0.2130(6) 1.00 0.059(1) Uani C
C12 -0.0135(5) -0.2460(4) 0.2940(7) 1.00 0.078(2) Uani C
C13 0.0220(4) -0.2625(3) 0.1057(7) 1.00 0.063(2) Uani C
C14 -0.0534(4) -0.2585(3) -0.0318(7) 1.00 0.061(1) Uani C
C15 -0.0617(5) -0.3166(3) -0.1485(7) 1.00 0.072(2) Uani C
C16 -0.1295(5) -0.3122(4) -0.2800(9) 1.00 0.091(2) Uani C
C17 -0.1859(6) -0.2524(4) -0.2989(9) 1.00 0.095(2) Uani C
C18 -0.1761(5) -0.1957(4) -0.182(1) 1.00 0.097(2) Uani C
C19 -0.1088(5) -0.1977(4) -0.0497(9) 1.00 0.080(2) Uani C
H1 0.1131 -0.0525 0.4505 1.00 0.0880 Uiso H
H2 0.2133 0.0521 0.4183 1.00 0.1020 Uiso H
H3 0.3076 0.0644 0.1671 1.00 0.0916 Uiso H
H4 0.2995 -0.0261 -0.0525 1.00 0.0751 Uiso H
H5 -0.0827 -0.2430 0.2975 1.00 0.0865 Uiso H
H6 0.0080 -0.2833 0.3741 1.00 0.0865 Uiso H
H7 0.0448 -0.3120 0.0911 1.00 0.0694 Uiso H
H8 -0.0210 -0.3591 -0.1377 1.00 0.0796 Uiso H
H9 -0.1368 -0.3525 -0.3600 1.00 0.1005 Uiso H
H10 -0.2321 -0.2496 -0.3926 1.00 0.1042 Uiso H
H11 -0.2173 -0.1534 -0.1933 1.00 0.1074 Uiso H
H12 -0.1012 -0.1567 0.0285 1.00 0.0884 Uiso H

loop_
_atom_type_symbol
_atom_type_oxidation_number
_atom_type_number_in_cell
_atom_type_scat_dispersion_real
_atom_type_scat_dispersion_imag
_atom_type_scat_source
Au 0 8 -2.6880 8.7980 'International Tables Vol IV Table 2.2A'
Cl 0 24 0.1320 0.1590 'International Tables Vol IV Table 2.2A'
P 0 4 0.0900 0.0950 'International Tables Vol IV Table 2.2A'
F 0 24 0.0140 0.0100 'International Tables Vol IV Table 2.2A'
O 0 4 0.0080 0.0060 'International Tables Vol IV Table 2.2A'
N 0 8 0.0040 0.0030 'International Tables Vol IV Table 2.2A'
C 0 56 0.0020 0.0020 'International Tables Vol IV Table 2.2A'
H 0 48 0.0000 0.0000 'International Tables Vol IV Table 2.2A'

loop_
_geom_angle_atom_site_label_1
_geom_angle_atom_site_label_2
_geom_angle_atom_site_label_3
_geom_angle
_geom_angle_site_symmetry_1
_geom_angle_site_symmetry_2
_geom_angle_site_symmetry_3
_geom_angle_publ_flag
Cl1 Au1 Cl2 90.6(1) 1_555 1_555 1_555 yes
Cl1 Au1 N1 93.9(1) 1_555 1_555 1_555 yes
Cl1 Au1 N11 174.1(1) 1_555 1_555 1_555 yes
Cl2 Au1 N1 175.2(1) 1_555 1_555 1_555 yes
Cl2 Au1 N11 95.3(1) 1_555 1_555 1_555 yes
N1 Au1 N11 80.3(2) 1_555 1_555 1_555 yes
Cl3 Au2 Cl4 180.0(1) 1_555 1_555 1_555 yes
Cl3 Au2 Cl5 90.0(1) 1_555 1_555 1_555 yes
Cl3 Au2 Cl5 90.0(1) 1_555 1_555 2_655 yes
Cl4 Au2 Cl5 90.0(1) 1_555 1_555 1_555 yes
Cl4 Au2 Cl5 90.0(1) 1_555 1_555 2_655 yes
Cl5 Au2 Cl5 180.0(1) 1_555 1_555 2_655 yes
F1 P1 F1 142.4(5) 1_555 1_555 2_555 yes
F1 P1 F2 176.7(5) 1_555 1_555 1_555 yes
F1 P1 F2 35.2(5) 1_555 1_555 2_555 yes
F1 P1 F3 81.7(4) 1_555 1_555 1_555 yes
F1 P1 F3 89.2(4) 1_555 1_555 2_555 yes
F1 P1 F4 98.6(4) 1_555 1_555 1_555 yes
F1 P1 F4 88.2(4) 1_555 1_555 2_555 yes
F1 P1 F5 125.6(5) 1_555 1_555 1_555 yes
F1 P1 F5 91.1(5) 1_555 1_555 2_555 yes
F1 P1 F6 88.0(4) 1_555 1_555 1_555 yes
F1 P1 F6 55.9(4) 1_555 1_555 2_555 yes
F1 P1 F2 35.2(5) 2_555 1_555 1_555 yes
F1 P1 F2 176.7(5) 2_555 1_555 2_555 yes
F1 P1 F3 89.2(4) 2_555 1_555 1_555 yes
F1 P1 F3 81.7(4) 2_555 1_555 2_555 yes
F1 P1 F4 88.2(4) 2_555 1_555 1_555 yes
F1 P1 F4 98.6(4) 2_555 1_555 2_555 yes
F1 P1 F5 91.1(5) 2_555 1_555 1_555 yes
F1 P1 F5 125.6(5) 2_555 1_555 2_555 yes
F1 P1 F6 55.9(4) 2_555 1_555 1_555 yes
F1 P1 F6 88.0(4) 2_555 1_555 2_555 yes
F2 P1 F2 147.4(5) 1_555 1_555 2_555 yes
F2 P1 F3 95.6(4) 1_555 1_555 1_555 yes
F2 P1 F3 92.3(4) 1_555 1_555 2_555 yes
F2 P1 F4 83.9(4) 1_555 1_555 1_555 yes
F2 P1 F4 90.2(5) 1_555 1_555 2_555 yes
F2 P1 F5 56.3(5) 1_555 1_555 1_555 yes
F2 P1 F5 91.7(5) 1_555 1_555 2_555 yes
F2 P1 F6 89.0(4) 1_555 1_555 1_555 yes
F2 P1 F6 122.4(4) 1_555 1_555 2_555 yes
F2 P1 F3 92.3(4) 2_555 1_555 1_555 yes
F2 P1 F3 95.6(4) 2_555 1_555 2_555 yes
F2 P1 F4 90.2(5) 2_555 1_555 1_555 yes
F2 P1 F4 83.9(4) 2_555 1_555 2_555 yes
F2 P1 F5 91.7(5) 2_555 1_555 1_555 yes
F2 P1 F5 56.3(5) 2_555 1_555 2_555 yes
F2 P1 F6 122.4(4) 2_555 1_555 1_555 yes
F2 P1 F6 89.0(4) 2_555 1_555 2_555 yes
F3 P1 F3 151.6(4) 1_555 1_555 2_555 yes
F3 P1 F4 176.1(4) 1_555 1_555 1_555 yes
F3 P1 F4 24.8(4) 1_555 1_555 2_555 yes
F3 P1 F5 93.3(5) 1_555 1_555 1_555 yes
F3 P1 F5 113.6(5) 1_555 1_555 2_555 yes
F3 P1 F6 62.2(4) 1_555 1_555 1_555 yes
F3 P1 F6 90.8(4) 1_555 1_555 2_555 yes
F3 P1 F4 24.8(4) 2_555 1_555 1_555 yes
F3 P1 F4 176.1(4) 2_555 1_555 2_555 yes
F3 P1 F5 113.6(5) 2_555 1_555 1_555 yes
F3 P1 F5 93.3(5) 2_555 1_555 2_555 yes
F3 P1 F6 90.8(4) 2_555 1_555 1_555 yes
F3 P1 F6 62.2(4) 2_555 1_555 2_555 yes
F4 P1 F4 158.8(4) 1_555 1_555 2_555 yes
F4 P1 F5 89.6(5) 1_555 1_555 1_555 yes
F4 P1 F5 70.3(5) 1_555 1_555 2_555 yes
F4 P1 F6 113.9(4) 1_555 1_555 1_555 yes
F4 P1 F6 86.2(4) 1_555 1_555 2_555 yes
F4 P1 F5 70.3(5) 2_555 1_555 1_555 yes
F4 P1 F5 89.6(5) 2_555 1_555 2_555 yes
F4 P1 F6 86.2(4) 2_555 1_555 1_555 yes
F4 P1 F6 113.9(4) 2_555 1_555 2_555 yes
F5 P1 F5 41.8(4) 1_555 1_555 2_555 yes
F5 P1 F6 136.6(4) 1_555 1_555 1_555 yes
F5 P1 F6 175.8(5) 1_555 1_555 2_555 yes
F5 P1 F6 175.8(5) 2_555 1_555 1_555 yes
F5 P1 F6 136.6(4) 2_555 1_555 2_555 yes
F6 P1 F6 45.4(4) 1_555 1_555 2_555 yes
P1 F1 F2 71.1(8) 1_555 1_555 2_555 yes
P1 F1 F6 64.8(5) 1_555 1_555 2_555 yes
F2 F1 F6 130.7(10) 2_555 1_555 2_555 yes
P1 F2 F1 73.8(8) 1_555 1_555 2_555 yes
P1 F2 F5 58.8(5) 1_555 1_555 1_555 yes
F1 F2 F5 131.7(11) 2_555 1_555 1_555 yes
P1 F3 F4 82.7(11) 1_555 1_555 2_555 yes
P1 F3 F6 61.7(4) 1_555 1_555 1_555 yes
F4 F3 F6 141.2(12) 2_555 1_555 1_555 yes
P1 F4 F3 72.5(10) 1_555 1_555 2_555 yes
P1 F5 F2 64.9(5) 1_555 1_555 1_555 yes
P1 F5 F5 69.1(6) 1_555 1_555 2_555 yes
F2 F5 F5 121.6(10) 1_555 1_555 2_555 yes
P1 F6 F1 59.3(4) 1_555 1_555 2_555 yes
P1 F6 F3 56.1(4) 1_555 1_555 1_555 yes
P1 F6 F6 67.3(5) 1_555 1_555 2_555 yes
F1 F6 F3 87.5(6) 2_555 1_555 1_555 yes
F1 F6 F6 106.6(7) 2_555 1_555 2_555 yes
F3 F6 F6 101.5(7) 1_555 1_555 2_555 yes
C11 O1 C12 107.5(4) 1_555 1_555 1_555 yes
Au1 N1 C1 112.8(4) 1_555 1_555 1_555 yes
Au1 N1 C5 126.3(4) 1_555 1_555 1_555 yes
C1 N1 C5 120.9(5) 1_555 1_555 1_555 yes
Au1 N11 C11 112.7(4) 1_555 1_555 1_555 yes
Au1 N11 C13 136.0(3) 1_555 1_555 1_555 yes
C11 N11 C13 111.2(4) 1_555 1_555 1_555 yes
N1 C1 C2 122.1(5) 1_555 1_555 1_555 yes
N1 C1 C11 113.1(5) 1_555 1_555 1_555 yes
C2 C1 C11 124.8(5) 1_555 1_555 1_555 yes
C1 C2 C3 117.9(6) 1_555 1_555 1_555 yes
C1 C2 H1 121.0 1_555 1_555 1_555 yes
C3 C2 H1 121.0 1_555 1_555 1_555 yes
C2 C3 C4 119.7(6) 1_555 1_555 1_555 yes
C2 C3 H2 120.2 1_555 1_555 1_555 yes
C4 C3 H2 120.2 1_555 1_555 1_555 yes
C3 C4 C5 119.3(6) 1_555 1_555 1_555 yes
C3 C4 H3 120.3 1_555 1_555 1_555 yes
C5 C4 H3 120.3 1_555 1_555 1_555 yes
N1 C5 C4 120.1(6) 1_555 1_555 1_555 yes
N1 C5 H4 119.9 1_555 1_555 1_555 yes
C4 C5 H4 119.9 1_555 1_555 1_555 yes
O1 C11 N11 116.3(5) 1_555 1_555 1_555 yes
O1 C11 C1 122.7(5) 1_555 1_555 1_555 yes
N11 C11 C1 121.0(5) 1_555 1_555 1_555 yes
O1 C12 C13 104.2(5) 1_555 1_555 1_555 yes
O1 C12 H5 110.8 1_555 1_555 1_555 yes
O1 C12 H6 110.8 1_555 1_555 1_555 yes
C13 C12 H5 110.8 1_555 1_555 1_555 yes
C13 C12 H6 110.8 1_555 1_555 1_555 yes
H5 C12 H6 109.5 1_555 1_555 1_555 yes
N11 C13 C12 99.7(4) 1_555 1_555 1_555 yes
N11 C13 C14 112.0(5) 1_555 1_555 1_555 yes
N11 C13 H7 116.3 1_555 1_555 1_555 yes
C12 C13 C14 115.0(5) 1_555 1_555 1_555 yes
C12 C13 H7 113.3 1_555 1_555 1_555 yes
C14 C13 H7 101.3 1_555 1_555 1_555 yes
C13 C14 C15 118.4(5) 1_555 1_555 1_555 yes
C13 C14 C19 120.8(5) 1_555 1_555 1_555 yes
C15 C14 C19 120.7(6) 1_555 1_555 1_555 yes
C14 C15 C16 118.7(6) 1_555 1_555 1_555 yes
C14 C15 H8 120.7 1_555 1_555 1_555 yes
C16 C15 H8 120.7 1_555 1_555 1_555 yes
C15 C16 C17 121.4(7) 1_555 1_555 1_555 yes
C15 C16 H9 119.3 1_555 1_555 1_555 yes
C17 C16 H9 119.3 1_555 1_555 1_555 yes
C16 C17 C18 118.8(7) 1_555 1_555 1_555 yes
C16 C17 H10 120.6 1_555 1_555 1_555 yes
C18 C17 H10 120.6 1_555 1_555 1_555 yes
C17 C18 C19 121.6(7) 1_555 1_555 1_555 yes
C17 C18 H11 119.2 1_555 1_555 1_555 yes
C19 C18 H11 119.2 1_555 1_555 1_555 yes
C14 C19 C18 118.7(6) 1_555 1_555 1_555 yes
C14 C19 H12 120.6 1_555 1_555 1_555 yes
C18 C19 H12 120.6 1_555 1_555 1_555 yes

loop_
_geom_bond_atom_site_label_1
_geom_bond_atom_site_label_2
_geom_bond_distance
_geom_bond_site_symmetry_1
_geom_bond_site_symmetry_2
_geom_bond_publ_flag
Au1 Cl1 2.256(2) 1_555 1_555 yes
Au1 Cl2 2.250(2) 1_555 1_555 yes
Au1 N1 2.055(4) 1_555 1_555 yes
Au1 N11 2.030(4) 1_555 1_555 yes
Au2 Cl3 2.260(2) 1_555 1_555 yes
Au2 Cl3 2.260(2) 1_555 2_655 yes
Au2 Cl4 2.263(2) 1_555 1_555 yes
Au2 Cl4 2.263(2) 1_555 2_655 yes
Au2 Cl5 2.262(2) 1_555 1_555 yes
Au2 Cl5 2.262(2) 1_555 2_655 yes
P1 F1 1.561(9) 1_555 1_555 yes
P1 F1 1.561(9) 1_555 2_555 yes
P1 F2 1.537(9) 1_555 1_555 yes
P1 F2 1.537(9) 1_555 2_555 yes
P1 F3 1.548(8) 1_555 1_555 yes
P1 F3 1.548(8) 1_555 2_555 yes
P1 F4 1.610(9) 1_555 1_555 yes
P1 F4 1.610(9) 1_555 2_555 yes
P1 F5 1.452(8) 1_555 1_555 yes
P1 F5 1.452(8) 1_555 2_555 yes
P1 F6 1.642(8) 1_555 1_555 yes
P1 F6 1.642(8) 1_555 2_555 yes
F1 F2 0.937(13) 1_555 2_555 yes
F1 F6 1.503(12) 1_555 2_555 yes
F2 F5 1.413(12) 1_555 1_555 yes
F3 F4 0.682(11) 1_555 2_555 yes
F3 F6 1.649(11) 1_555 1_555 yes
F5 F5 1.037(11) 1_555 2_555 yes
F6 F6 1.268(11) 1_555 2_555 yes
O1 C11 1.309(6) 1_555 1_555 yes
O1 C12 1.472(8) 1_555 1_555 yes
N1 C1 1.356(7) 1_555 1_555 yes
N1 C5 1.322(8) 1_555 1_555 yes
N11 C11 1.269(7) 1_555 1_555 yes
N11 C13 1.486(7) 1_555 1_555 yes
C1 C2 1.360(9) 1_555 1_555 yes
C1 C11 1.442(8) 1_555 1_555 yes
C2 C3 1.404(10) 1_555 1_555 yes
C2 H1 0.970 1_555 1_555 yes
C3 C4 1.376(10) 1_555 1_555 yes
C3 H2 0.970 1_555 1_555 yes
C4 C5 1.401(9) 1_555 1_555 yes
C4 H3 0.970 1_555 1_555 yes
C5 H4 0.970 1_555 1_555 yes
C12 C13 1.563(8) 1_555 1_555 yes
C12 H5 0.970 1_555 1_555 yes
C12 H6 0.970 1_555 1_555 yes
C13 C14 1.496(8) 1_555 1_555 yes
C13 H7 0.970 1_555 1_555 yes
C14 C15 1.401(8) 1_555 1_555 yes
C14 C19 1.368(9) 1_555 1_555 yes
C15 C16 1.391(9) 1_555 1_555 yes
C15 H8 0.970 1_555 1_555 yes
C16 C17 1.359(11) 1_555 1_555 yes
C16 H9 0.970 1_555 1_555 yes
C17 C18 1.383(11) 1_555 1_555 yes
C17 H10 0.970 1_555 1_555 yes
C18 C19 1.390(10) 1_555 1_555 yes
C18 H11 0.970 1_555 1_555 yes
C19 H12 0.970 1_555 1_555 yes
